data_4133218
loop_
_publ_author_name
'Chu, Jiaxiang'
'Carroll, Timothy G.'
'Wu, Guang'
'Telser, Joshua'
'Dobrovetsky, Roman'
'M\'enard, Gabriel'

_publ_section_title
;
 Probing Hydrogen Atom Transfer at a Phosphorus(V) Oxide Bond Using a
 &quot;Bulky Hydrogen Atom&quot; Surrogate: Analogies to PCET.
;
_journal_issue 45
_journal_name_full 'Journal of the American Chemical Society'
_journal_page_first 15375
_journal_page_last 15383
_journal_paper_doi 10.1021/jacs.8b09063
_journal_volume 140
_journal_year 2018
_chemical_formula_sum 'C68 H70 Co N O P V'
_chemical_formula_weight 1100.12
_space_group_crystal_system monoclinic
_space_group_IT_number 14
_space_group_name_Hall '-P 2ybc'
_space_group_name_H-M_alt 'P 1 21/c 1'
_atom_sites_solution_hydrogens geom
_audit_creation_method SHELXL-2014/7
_cell_angle_alpha 90
_cell_angle_beta 90.71(2)
_cell_angle_gamma 90
_cell_formula_units_Z 8
_cell_length_a 13.070(4)
_cell_length_b 26.267(9)
_cell_length_c 33.074(11)
_cell_measurement_reflns_used 1265
_cell_measurement_temperature 100(2)
_cell_measurement_theta_max 22.76
_cell_measurement_theta_min 1.7
_cell_volume 11354(6)
_computing_structure_refinement 'SHELXL-2014/7 (Sheldrick, 2014)'
_diffrn_ambient_temperature 100(2)
_diffrn_measured_fraction_theta_full 0.983
_diffrn_measured_fraction_theta_max 0.983
_diffrn_measurement_device_type 'Bruker Kappa Apex II'
_diffrn_measurement_method 'Omega scan'
_diffrn_radiation_type MoK\a
_diffrn_radiation_wavelength 0.71073
_diffrn_reflns_av_R_equivalents 0.4091
_diffrn_reflns_av_unetI/netI 0.4812
_diffrn_reflns_Laue_measured_fraction_full 0.983
_diffrn_reflns_Laue_measured_fraction_max 0.983
_diffrn_reflns_limit_h_max 15
_diffrn_reflns_limit_h_min -14
_diffrn_reflns_limit_k_max 31
_diffrn_reflns_limit_k_min -14
_diffrn_reflns_limit_l_max 38
_diffrn_reflns_limit_l_min -28
_diffrn_reflns_number 61226
_diffrn_reflns_point_group_measured_fraction_full 0.983
_diffrn_reflns_point_group_measured_fraction_max 0.983
_diffrn_reflns_theta_full 24.895
_diffrn_reflns_theta_max 24.895
_diffrn_reflns_theta_min 0.990
_exptl_absorpt_coefficient_mu 0.532
_exptl_absorpt_correction_T_max 0.7451
_exptl_absorpt_correction_T_min 0.5885
_exptl_absorpt_correction_type multi-scan
_exptl_absorpt_process_details sadabs
_exptl_crystal_colour DARK-BROWN
_exptl_crystal_density_diffrn 1.287
_exptl_crystal_description BLOCK
_exptl_crystal_F_000 4632
_exptl_crystal_size_max 0.150
_exptl_crystal_size_mid 0.100
_exptl_crystal_size_min 0.100
_refine_diff_density_max 0.450
_refine_diff_density_min -0.524
_refine_diff_density_rms 0.103
_refine_ls_extinction_method none
_refine_ls_goodness_of_fit_ref 0.937
_refine_ls_hydrogen_treatment constr
_refine_ls_matrix_type full
_refine_ls_number_parameters 1350
_refine_ls_number_reflns 19432
_refine_ls_number_restraints 0
_refine_ls_restrained_S_all 0.937
_refine_ls_R_factor_all 0.3452
_refine_ls_R_factor_gt 0.0997
_refine_ls_shift/su_max 0.000
_refine_ls_shift/su_mean 0.000
_refine_ls_structure_factor_coef Fsqd
_refine_ls_weighting_details 'w=1/[\s^2^(Fo^2^)+(0.0098P)^2^+1.3552P] where P=(Fo^2^+2Fc^2^)/3'
_refine_ls_weighting_scheme calc
_refine_ls_wR_factor_gt 0.1120
_refine_ls_wR_factor_ref 0.1749
_reflns_Friedel_coverage 0.000
_reflns_number_gt 5402
_reflns_number_total 19432
_reflns_threshold_expression 'I > 2\s(I)'
_cod_data_source_file ja8b09063_si_006.cif
_cod_data_source_block cjx161020final_a
_cod_original_sg_symbol_H-M 'P 21/c'
_cod_original_formula_sum 'C68 H70 Co N1 O P V'
_cod_database_code 4133218
_shelx_shelxl_version_number 2014/7
_shelx_space_group_comment
;
The symmetry employed for this shelxl refinement is uniquely defined
by the following loop, which should always be used as a source of
symmetry information in preference to the above space-group names.
They are only intended as comments.
;
_shelx_estimated_absorpt_t_min 0.924
_shelx_estimated_absorpt_t_max 0.949

loop_
_space_group_symop_operation_xyz
'x, y, z'
'-x, y+1/2, -z+1/2'
'-x, -y, -z'
'x, -y-1/2, z-1/2'

loop_
_atom_site_label
_atom_site_type_symbol
_atom_site_fract_x
_atom_site_fract_y
_atom_site_fract_z
_atom_site_U_iso_or_equiv
_atom_site_adp_type
_atom_site_occupancy
_atom_site_site_symmetry_order
_atom_site_calc_flag
_atom_site_refinement_flags_posn
_atom_site_refinement_flags_adp
_atom_site_refinement_flags_occupancy
C1 C 1.1851(9) 0.4540(4) 0.2047(3) 0.022(2) Uani 1 1 d . . .
C2 C 1.2566(8) 0.4897(3) 0.2204(3) 0.019(3) Uani 1 1 d . . .
H2 H 1.2368 0.5111 0.2420 0.023 Uiso 1 1 calc R U .
C3 C 1.3554(8) 0.4944(3) 0.2050(3) 0.018(3) Uani 1 1 d . . .
H3 H 1.4018 0.5182 0.2167 0.022 Uiso 1 1 calc R U .
C4 C 1.3854(9) 0.4647(4) 0.1732(3) 0.034(2) Uani 1 1 d . . .
H4 H 1.4520 0.4680 0.1624 0.041 Uiso 1 1 calc R U .
C5 C 1.3177(10) 0.4303(4) 0.1575(3) 0.036(3) Uani 1 1 d . . .
H5 H 1.3387 0.4096 0.1355 0.043 Uiso 1 1 calc R U .
C6 C 1.2200(10) 0.4240(4) 0.1721(3) 0.035(3) Uani 1 1 d . . .
H6 H 1.1759 0.3993 0.1602 0.042 Uiso 1 1 calc R U .
C7 C 1.0233(9) 0.4119(4) 0.2049(3) 0.022(2) Uani 1 1 d . . .
C8 C 0.9407(9) 0.4209(4) 0.1803(3) 0.034(3) Uani 1 1 d . . .
H8 H 0.9256 0.4548 0.1722 0.041 Uiso 1 1 calc R U .
C9 C 0.8777(9) 0.3810(4) 0.1666(3) 0.044(4) Uani 1 1 d . . .
H9 H 0.8215 0.3872 0.1488 0.053 Uiso 1 1 calc R U .
C10 C 0.9004(10) 0.3326(4) 0.1800(3) 0.034(2) Uani 1 1 d . . .
H10 H 0.8598 0.3050 0.1704 0.041 Uiso 1 1 calc R U .
C11 C 0.9769(11) 0.3227(4) 0.2059(4) 0.050(4) Uani 1 1 d . . .
H11 H 0.9867 0.2893 0.2162 0.060 Uiso 1 1 calc R U .
C12 C 1.0425(9) 0.3621(4) 0.2178(3) 0.030(3) Uani 1 1 d . . .
H12 H 1.1001 0.3550 0.2347 0.036 Uiso 1 1 calc R U .
C13 C 1.0761(8) 0.5836(4) 0.2997(3) 0.0179(19) Uani 1 1 d . . .
C14 C 1.1201(8) 0.6250(4) 0.2812(3) 0.029(3) Uani 1 1 d . . .
H14 H 1.1713 0.6197 0.2615 0.035 Uiso 1 1 calc R U .
C15 C 1.0913(8) 0.6741(4) 0.2906(3) 0.026(3) Uani 1 1 d . . .
H15 H 1.1236 0.7020 0.2778 0.031 Uiso 1 1 calc R U .
C16 C 1.0164(9) 0.6827(4) 0.3184(3) 0.028(3) Uani 1 1 d . . .
H16 H 0.9962 0.7166 0.3243 0.034 Uiso 1 1 calc R U .
C17 C 0.9698(8) 0.6423(3) 0.3381(3) 0.025(3) Uani 1 1 d . . .
H17 H 0.9184 0.6482 0.3576 0.031 Uiso 1 1 calc R U .
C18 C 1.0002(8) 0.5926(3) 0.3285(3) 0.020(3) Uani 1 1 d . . .
H18 H 0.9690 0.5646 0.3417 0.024 Uiso 1 1 calc R U .
C19 C 1.1736(8) 0.5091(3) 0.3151(3) 0.0179(19) Uani 1 1 d . . .
C20 C 1.2405(8) 0.5360(4) 0.3401(3) 0.023(3) Uani 1 1 d . . .
H20 H 1.2369 0.5722 0.3407 0.028 Uiso 1 1 calc R U .
C21 C 1.3119(8) 0.5115(4) 0.3641(3) 0.028(3) Uani 1 1 d . . .
H21 H 1.3574 0.5312 0.3803 0.034 Uiso 1 1 calc R U .
C22 C 1.3195(9) 0.4593(4) 0.3653(3) 0.031(3) Uani 1 1 d . . .
H22 H 1.3675 0.4426 0.3826 0.037 Uiso 1 1 calc R U .
C23 C 1.2530(9) 0.4316(4) 0.3398(3) 0.031(3) Uani 1 1 d . . .
H23 H 1.2572 0.3955 0.3396 0.038 Uiso 1 1 calc R U .
C24 C 1.1808(8) 0.4557(4) 0.3149(3) 0.022(3) Uani 1 1 d . . .
H24 H 1.1369 0.4362 0.2979 0.026 Uiso 1 1 calc R U .
C25 C 1.0130(10) 0.5852(4) 0.1967(3) 0.028(3) Uani 1 1 d . . .
C26 C 1.0952(10) 0.5695(4) 0.1751(3) 0.032(3) Uani 1 1 d . . .
H26 H 1.1072 0.5340 0.1721 0.038 Uiso 1 1 calc R U .
C27 C 1.1616(9) 0.6034(4) 0.1572(3) 0.036(3) Uani 1 1 d . . .
H27 H 1.2208 0.5913 0.1439 0.043 Uiso 1 1 calc R U .
C28 C 1.1414(9) 0.6549(5) 0.1589(4) 0.042(4) Uani 1 1 d . . .
H28 H 1.1831 0.6782 0.1446 0.050 Uiso 1 1 calc R U .
C29 C 1.0611(11) 0.6725(4) 0.1813(4) 0.043(4) Uani 1 1 d . . .
H29 H 1.0507 0.7081 0.1844 0.052 Uiso 1 1 calc R U .
C30 C 0.9933(10) 0.6375(4) 0.1998(3) 0.041(4) Uani 1 1 d . . .
H30 H 0.9354 0.6494 0.2141 0.050 Uiso 1 1 calc R U .
C31 C 0.8425(10) 0.5544(4) 0.2070(3) 0.023(3) Uani 1 1 d . . .
C32 C 0.8140(10) 0.5653(4) 0.1673(4) 0.045(4) Uani 1 1 d . . .
H32 H 0.8660 0.5720 0.1482 0.054 Uiso 1 1 calc R U .
C33 C 0.7127(12) 0.5668(4) 0.1545(4) 0.054(4) Uani 1 1 d . . .
H33 H 0.6953 0.5745 0.1272 0.064 Uiso 1 1 calc R U .
C34 C 0.6365(11) 0.5567(4) 0.1828(4) 0.047(4) Uani 1 1 d . . .
H34 H 0.5669 0.5553 0.1743 0.057 Uiso 1 1 calc R U .
C35 C 0.6621(11) 0.5488(4) 0.2234(4) 0.056(4) Uani 1 1 d . . .
H35 H 0.6100 0.5440 0.2428 0.068 Uiso 1 1 calc R U .
C36 C 0.7652(11) 0.5478(4) 0.2352(4) 0.040(4) Uani 1 1 d . . .
H36 H 0.7828 0.5427 0.2628 0.048 Uiso 1 1 calc R U .
C37 C 0.7206(8) 0.4435(3) 0.2929(3) 0.020(3) Uani 1 1 d . . .
C38 C 0.6302(10) 0.4593(4) 0.3099(4) 0.037(3) Uani 1 1 d . . .
H38 H 0.6323 0.4774 0.3348 0.044 Uiso 1 1 calc R U .
C39 C 0.5355(9) 0.4492(3) 0.2914(3) 0.030(3) Uani 1 1 d . . .
H39 H 0.4737 0.4605 0.3033 0.036 Uiso 1 1 calc R U .
C40 C 0.5337(10) 0.4229(4) 0.2560(4) 0.040(2) Uani 1 1 d . . .
H40 H 0.4695 0.4155 0.2436 0.048 Uiso 1 1 calc R U .
C41 C 0.6215(10) 0.4066(4) 0.2375(4) 0.041(4) Uani 1 1 d . . .
H41 H 0.6186 0.3883 0.2128 0.049 Uiso 1 1 calc R U .
C42 C 0.7152(9) 0.4180(3) 0.2564(3) 0.032(3) Uani 1 1 d . . .
H42 H 0.7769 0.4080 0.2437 0.039 Uiso 1 1 calc R U .
C43 C 0.8741(9) 0.3941(3) 0.3383(3) 0.021(3) Uani 1 1 d . . .
C44 C 0.9458(8) 0.3626(4) 0.3208(3) 0.024(3) Uani 1 1 d . . .
H44 H 0.9837 0.3741 0.2982 0.028 Uiso 1 1 calc R U .
C45 C 0.9623(9) 0.3134(4) 0.3366(3) 0.033(3) Uani 1 1 d . . .
H45 H 1.0123 0.2917 0.3250 0.040 Uiso 1 1 calc R U .
C46 C 0.9047(9) 0.2966(4) 0.3694(3) 0.035(2) Uani 1 1 d . . .
H46 H 0.9159 0.2635 0.3801 0.042 Uiso 1 1 calc R U .
C47 C 0.8321(9) 0.3275(4) 0.3864(3) 0.034(3) Uani 1 1 d . . .
H47 H 0.7931 0.3156 0.4085 0.040 Uiso 1 1 calc R U .
C48 C 0.8160(8) 0.3760(4) 0.3711(3) 0.025(3) Uani 1 1 d . . .
H48 H 0.7655 0.3972 0.3828 0.031 Uiso 1 1 calc R U .
C49 C 0.5360(9) 0.6481(4) 0.4231(3) 0.022(2) Uani 1 1 d . . .
C50 C 0.6237(9) 0.6648(4) 0.4036(3) 0.025(3) Uani 1 1 d . . .
H50 H 0.6410 0.6999 0.4039 0.030 Uiso 1 1 calc R U .
C51 C 0.6851(8) 0.6310(4) 0.3838(3) 0.021(3) Uani 1 1 d . . .
H51 H 0.7457 0.6430 0.3714 0.025 Uiso 1 1 calc R U .
C52 C 0.6611(9) 0.5802(4) 0.3816(3) 0.025(3) Uani 1 1 d . . .
H52 H 0.7047 0.5571 0.3680 0.030 Uiso 1 1 calc R U .
C53 C 0.5731(10) 0.5633(4) 0.3994(3) 0.034(3) Uani 1 1 d . . .
H53 H 0.5543 0.5285 0.3970 0.040 Uiso 1 1 calc R U .
C54 C 0.5109(8) 0.5965(4) 0.4209(3) 0.026(3) Uani 1 1 d . . .
H54 H 0.4516 0.5841 0.4339 0.032 Uiso 1 1 calc R U .
C55 C 0.3681(9) 0.6803(4) 0.4364(3) 0.022(2) Uani 1 1 d . . .
C56 C 0.2981(10) 0.6902(3) 0.4667(4) 0.031(3) Uani 1 1 d . . .
H56 H 0.3217 0.6951 0.4937 0.037 Uiso 1 1 calc R U .
C57 C 0.1953(9) 0.6930(3) 0.4581(4) 0.026(3) Uani 1 1 d . . .
H57 H 0.1490 0.7022 0.4788 0.032 Uiso 1 1 calc R U .
C58 C 0.1587(9) 0.6827(4) 0.4199(4) 0.036(3) Uani 1 1 d . . .
H58 H 0.0872 0.6832 0.4144 0.043 Uiso 1 1 calc R U .
C59 C 0.2262(9) 0.6716(4) 0.3901(4) 0.032(3) Uani 1 1 d . . .
H59 H 0.2016 0.6645 0.3635 0.038 Uiso 1 1 calc R U .
C60 C 0.3304(9) 0.6706(3) 0.3982(3) 0.027(3) Uani 1 1 d . . .
H60 H 0.3765 0.6632 0.3770 0.033 Uiso 1 1 calc R U .
C61 C 0.5549(9) 0.8184(4) 0.4300(3) 0.0183(19) Uani 1 1 d . . .
C62 C 0.4693(9) 0.8070(4) 0.4077(3) 0.027(3) Uani 1 1 d . . .
H62 H 0.4538 0.7724 0.4020 0.032 Uiso 1 1 calc R U .
C63 C 0.4041(10) 0.8450(5) 0.3931(3) 0.047(4) Uani 1 1 d . . .
H63 H 0.3453 0.8361 0.3775 0.057 Uiso 1 1 calc R U .
C64 C 0.4248(12) 0.8952(6) 0.4013(4) 0.060(5) Uani 1 1 d . . .
H64 H 0.3809 0.9211 0.3910 0.072 Uiso 1 1 calc R U .
C65 C 0.5084(12) 0.9078(4) 0.4241(4) 0.058(5) Uani 1 1 d . . .
H65 H 0.5220 0.9424 0.4305 0.070 Uiso 1 1 calc R U .
C66 C 0.5745(10) 0.8694(4) 0.4381(3) 0.042(4) Uani 1 1 d . . .
H66 H 0.6337 0.8784 0.4534 0.051 Uiso 1 1 calc R U .
C67 C 0.7215(8) 0.7781(3) 0.4334(3) 0.0183(19) Uani 1 1 d . . .
C68 C 0.7588(9) 0.8067(4) 0.4006(3) 0.027(3) Uani 1 1 d . . .
H68 H 0.7145 0.8302 0.3872 0.032 Uiso 1 1 calc R U .
C69 C 0.8564(9) 0.8016(4) 0.3876(3) 0.029(3) Uani 1 1 d . . .
H69 H 0.8788 0.8218 0.3657 0.035 Uiso 1 1 calc R U .
C70 C 0.9231(9) 0.7682(4) 0.4051(3) 0.030(3) Uani 1 1 d . . .
H70 H 0.9917 0.7660 0.3962 0.036 Uiso 1 1 calc R U .
C71 C 0.8890(9) 0.7371(4) 0.4365(3) 0.027(3) Uani 1 1 d . . .
H71 H 0.9332 0.7124 0.4484 0.033 Uiso 1 1 calc R U .
C72 C 0.7912(9) 0.7429(3) 0.4500(3) 0.026(3) Uani 1 1 d . . .
H72 H 0.7692 0.7220 0.4717 0.031 Uiso 1 1 calc R U .
C73 C 0.5876(9) 0.6478(4) 0.5272(3) 0.022(3) Uani 1 1 d . . .
C74 C 0.5018(9) 0.6401(4) 0.5504(3) 0.028(3) Uani 1 1 d . . .
H74 H 0.4679 0.6686 0.5617 0.034 Uiso 1 1 calc R U .
C75 C 0.4644(9) 0.5920(4) 0.5574(3) 0.029(3) Uani 1 1 d . . .
H75 H 0.4055 0.5874 0.5736 0.035 Uiso 1 1 calc R U .
C76 C 0.5141(10) 0.5501(4) 0.5406(3) 0.036(3) Uani 1 1 d . . .
H76 H 0.4875 0.5169 0.5447 0.043 Uiso 1 1 calc R U .
C77 C 0.6007(9) 0.5564(4) 0.5183(3) 0.032(3) Uani 1 1 d . . .
H77 H 0.6353 0.5274 0.5080 0.038 Uiso 1 1 calc R U .
C78 C 0.6384(8) 0.6051(4) 0.5106(3) 0.024(3) Uani 1 1 d . . .
H78 H 0.6972 0.6095 0.4944 0.029 Uiso 1 1 calc R U .
C79 C 0.6955(8) 0.7164(3) 0.5454(3) 0.018(3) Uani 1 1 d . . .
C80 C 0.7201(8) 0.7683(4) 0.5446(3) 0.029(3) Uani 1 1 d . . .
H80 H 0.6844 0.7904 0.5265 0.035 Uiso 1 1 calc R U .
C81 C 0.7953(9) 0.7877(4) 0.5697(3) 0.034(3) Uani 1 1 d . . .
H81 H 0.8095 0.8232 0.5687 0.041 Uiso 1 1 calc R U .
C82 C 0.8514(8) 0.7574(4) 0.5963(3) 0.029(3) Uani 1 1 d . . .
H82 H 0.9037 0.7711 0.6133 0.035 Uiso 1 1 calc R U .
C83 C 0.8267(9) 0.7062(4) 0.5968(3) 0.033(3) Uani 1 1 d . . .
H83 H 0.8631 0.6843 0.6147 0.039 Uiso 1 1 calc R U .
C84 C 0.7524(9) 0.6861(4) 0.5725(3) 0.027(3) Uani 1 1 d . . .
H84 H 0.7386 0.6507 0.5739 0.032 Uiso 1 1 calc R U .
C85 C 0.2622(9) 0.8011(3) 0.5226(3) 0.024(3) Uani 1 1 d . . .
C86 C 0.2523(9) 0.8221(3) 0.4841(3) 0.022(3) Uani 1 1 d . . .
H86 H 0.3124 0.8316 0.4701 0.027 Uiso 1 1 calc R U .
C87 C 0.1592(10) 0.8295(4) 0.4656(3) 0.035(3) Uani 1 1 d . . .
H87 H 0.1548 0.8440 0.4393 0.042 Uiso 1 1 calc R U .
C88 C 0.0701(10) 0.8154(4) 0.4862(4) 0.040(2) Uani 1 1 d . . .
H88 H 0.0049 0.8205 0.4739 0.048 Uiso 1 1 calc R U .
C89 C 0.0772(11) 0.7947(4) 0.5233(4) 0.055(4) Uani 1 1 d . . .
H89 H 0.0166 0.7843 0.5366 0.066 Uiso 1 1 calc R U .
C90 C 0.1731(11) 0.7879(4) 0.5432(4) 0.039(4) Uani 1 1 d . . .
H90 H 0.1767 0.7747 0.5699 0.046 Uiso 1 1 calc R U .
C91 C 0.4322(9) 0.8529(4) 0.5580(3) 0.021(3) Uani 1 1 d . . .
C92 C 0.5137(10) 0.8750(4) 0.5385(4) 0.040(4) Uani 1 1 d . . .
H92 H 0.5457 0.8576 0.5169 0.048 Uiso 1 1 calc R U .
C93 C 0.5489(11) 0.9226(4) 0.5504(4) 0.054(4) Uani 1 1 d . . .
H93 H 0.6055 0.9373 0.5370 0.065 Uiso 1 1 calc R U .
C94 C 0.5033(11) 0.9485(4) 0.5811(4) 0.052(4) Uani 1 1 d . . .
H94 H 0.5277 0.9812 0.5888 0.063 Uiso 1 1 calc R U .
C95 C 0.4221(10) 0.9271(4) 0.6008(4) 0.035(2) Uani 1 1 d . . .
H95 H 0.3911 0.9447 0.6225 0.042 Uiso 1 1 calc R U .
C96 C 0.3849(9) 0.8794(4) 0.5889(3) 0.034(3) Uani 1 1 d . . .
H96 H 0.3273 0.8652 0.6020 0.041 Uiso 1 1 calc R U .
C97 C 0.5628(11) 0.2799(4) 0.2402(4) 0.038(4) Uani 1 1 d . . .
C98 C 0.5731(10) 0.2850(4) 0.2827(4) 0.038(4) Uani 1 1 d . . .
C99 C 0.4783(10) 0.3047(4) 0.2972(3) 0.029(3) Uani 1 1 d . . .
C100 C 0.4120(9) 0.3108(4) 0.2645(4) 0.024(3) Uani 1 1 d . . .
C101 C 0.4612(10) 0.2933(4) 0.2290(3) 0.032(3) Uani 1 1 d . . .
C102 C 0.6433(9) 0.2607(4) 0.2112(4) 0.060(4) Uani 1 1 d . . .
H10A H 0.6098 0.2474 0.1867 0.090 Uiso 1 1 calc R U .
H10B H 0.6833 0.2335 0.2242 0.090 Uiso 1 1 calc R U .
H10C H 0.6889 0.2888 0.2039 0.090 Uiso 1 1 calc R U .
C103 C 0.6678(9) 0.2768(4) 0.3070(4) 0.055(4) Uani 1 1 d . . .
H10D H 0.7042 0.3092 0.3103 0.082 Uiso 1 1 calc R U .
H10E H 0.7118 0.2523 0.2931 0.082 Uiso 1 1 calc R U .
H10F H 0.6500 0.2633 0.3336 0.082 Uiso 1 1 calc R U .
C104 C 0.4609(10) 0.3198(4) 0.3409(3) 0.050(4) Uani 1 1 d . . .
H10G H 0.4794 0.3556 0.3447 0.075 Uiso 1 1 calc R U .
H10H H 0.5033 0.2985 0.3587 0.075 Uiso 1 1 calc R U .
H10I H 0.3886 0.3150 0.3475 0.075 Uiso 1 1 calc R U .
C105 C 0.3042(9) 0.3307(4) 0.2664(3) 0.041(3) Uani 1 1 d . . .
H10J H 0.2806 0.3295 0.2944 0.061 Uiso 1 1 calc R U .
H10K H 0.2594 0.3097 0.2493 0.061 Uiso 1 1 calc R U .
H10L H 0.3026 0.3660 0.2567 0.061 Uiso 1 1 calc R U .
C106 C 0.4155(10) 0.2954(4) 0.1867(3) 0.063(5) Uani 1 1 d . . .
H10M H 0.4371 0.3269 0.1734 0.094 Uiso 1 1 calc R U .
H10N H 0.3407 0.2946 0.1883 0.094 Uiso 1 1 calc R U .
H10O H 0.4393 0.2661 0.1711 0.094 Uiso 1 1 calc R U .
C107 C 0.5002(11) 0.1652(4) 0.2873(4) 0.034(4) Uani 1 1 d . . .
C108 C 0.4538(11) 0.1629(4) 0.2483(3) 0.039(4) Uani 1 1 d . . .
C109 C 0.3533(11) 0.1831(4) 0.2493(4) 0.039(4) Uani 1 1 d . . .
C110 C 0.3364(10) 0.1951(4) 0.2901(4) 0.032(3) Uani 1 1 d . . .
C111 C 0.4237(10) 0.1849(4) 0.3139(3) 0.027(3) Uani 1 1 d . . .
C112 C 0.6045(9) 0.1483(4) 0.2994(3) 0.047(4) Uani 1 1 d . . .
H11A H 0.6309 0.1704 0.3210 0.071 Uiso 1 1 calc R U .
H11B H 0.6498 0.1502 0.2760 0.071 Uiso 1 1 calc R U .
H11C H 0.6016 0.1131 0.3091 0.071 Uiso 1 1 calc R U .
C113 C 0.5064(10) 0.1433(4) 0.2103(4) 0.064(5) Uani 1 1 d . . .
H11D H 0.4883 0.1075 0.2059 0.096 Uiso 1 1 calc R U .
H11E H 0.5808 0.1464 0.2137 0.096 Uiso 1 1 calc R U .
H11F H 0.4839 0.1635 0.1869 0.096 Uiso 1 1 calc R U .
C114 C 0.2776(9) 0.1854(4) 0.2155(3) 0.054(4) Uani 1 1 d . . .
H11G H 0.3130 0.1931 0.1902 0.081 Uiso 1 1 calc R U .
H11H H 0.2274 0.2122 0.2209 0.081 Uiso 1 1 calc R U .
H11I H 0.2426 0.1526 0.2130 0.081 Uiso 1 1 calc R U .
C115 C 0.2345(9) 0.2145(4) 0.3076(3) 0.049(4) Uani 1 1 d . . .
H11J H 0.1950 0.2317 0.2863 0.073 Uiso 1 1 calc R U .
H11K H 0.2488 0.2384 0.3297 0.073 Uiso 1 1 calc R U .
H11L H 0.1952 0.1856 0.3179 0.073 Uiso 1 1 calc R U .
C116 C 0.4338(9) 0.1910(4) 0.3584(3) 0.039(3) Uani 1 1 d . . .
H11M H 0.3834 0.2159 0.3677 0.058 Uiso 1 1 calc R U .
H11N H 0.5029 0.2030 0.3652 0.058 Uiso 1 1 calc R U .
H11O H 0.4216 0.1582 0.3716 0.058 Uiso 1 1 calc R U .
C117 C 0.8553(8) 0.4938(4) 0.5241(3) 0.028(3) Uani 1 1 d . . .
C118 C 0.9158(9) 0.5345(4) 0.5438(4) 0.028(3) Uani 1 1 d . . .
C119 C 0.9431(9) 0.5702(4) 0.5142(3) 0.026(3) Uani 1 1 d . . .
C120 C 0.9041(9) 0.5532(4) 0.4763(3) 0.023(3) Uani 1 1 d . . .
C121 C 0.8504(8) 0.5070(4) 0.4820(3) 0.023(3) Uani 1 1 d . . .
C122 C 0.8073(9) 0.4491(3) 0.5441(3) 0.031(3) Uani 1 1 d . . .
H12A H 0.7355 0.4567 0.5498 0.047 Uiso 1 1 calc R U .
H12B H 0.8438 0.4417 0.5695 0.047 Uiso 1 1 calc R U .
H12C H 0.8110 0.4195 0.5262 0.047 Uiso 1 1 calc R U .
C123 C 0.9405(9) 0.5371(4) 0.5878(3) 0.038(3) Uani 1 1 d . . .
H12D H 1.0011 0.5585 0.5922 0.057 Uiso 1 1 calc R U .
H12E H 0.9542 0.5027 0.5981 0.057 Uiso 1 1 calc R U .
H12F H 0.8824 0.5517 0.6022 0.057 Uiso 1 1 calc R U .
C124 C 1.0006(8) 0.6191(3) 0.5222(3) 0.040(3) Uani 1 1 d . . .
H12G H 0.9517 0.6471 0.5253 0.060 Uiso 1 1 calc R U .
H12H H 1.0455 0.6264 0.4994 0.060 Uiso 1 1 calc R U .
H12I H 1.0418 0.6156 0.5469 0.060 Uiso 1 1 calc R U .
C125 C 0.9125(9) 0.5818(3) 0.4370(3) 0.035(3) Uani 1 1 d . . .
H12J H 0.8985 0.5586 0.4143 0.052 Uiso 1 1 calc R U .
H12K H 0.9817 0.5958 0.4345 0.052 Uiso 1 1 calc R U .
H12L H 0.8626 0.6097 0.4364 0.052 Uiso 1 1 calc R U .
C126 C 0.7939(8) 0.4763(3) 0.4516(3) 0.031(3) Uani 1 1 d . . .
H12M H 0.7238 0.4892 0.4487 0.047 Uiso 1 1 calc R U .
H12N H 0.7919 0.4406 0.4603 0.047 Uiso 1 1 calc R U .
H12O H 0.8284 0.4786 0.4255 0.047 Uiso 1 1 calc R U .
C127 C 0.0199(14) 0.9300(4) 0.5254(4) 0.048(4) Uani 1 1 d . . .
C128 C -0.0532(12) 0.9276(4) 0.4943(4) 0.042(4) Uani 1 1 d . . .
C129 C -0.0075(9) 0.9425(4) 0.4584(4) 0.024(3) Uani 1 1 d . . .
C130 C 0.0975(12) 0.9551(4) 0.4677(4) 0.039(4) Uani 1 1 d . . .
C131 C 0.1112(12) 0.9477(4) 0.5089(5) 0.046(4) Uani 1 1 d . . .
C132 C -0.0036(13) 0.9148(4) 0.5683(4) 0.099(7) Uani 1 1 d . . .
H13A H -0.0761 0.9212 0.5737 0.148 Uiso 1 1 calc R U .
H13B H 0.0388 0.9348 0.5871 0.148 Uiso 1 1 calc R U .
H13C H 0.0111 0.8785 0.5720 0.148 Uiso 1 1 calc R U .
C133 C -0.1617(11) 0.9080(4) 0.4962(4) 0.065(4) Uani 1 1 d . . .
H13D H -0.1646 0.8733 0.4853 0.098 Uiso 1 1 calc R U .
H13E H -0.2068 0.9302 0.4802 0.098 Uiso 1 1 calc R U .
H13F H -0.1842 0.9077 0.5244 0.098 Uiso 1 1 calc R U .
C134 C -0.0550(10) 0.9437(4) 0.4166(3) 0.057(4) Uani 1 1 d . . .
H13G H -0.0485 0.9101 0.4040 0.085 Uiso 1 1 calc R U .
H13H H -0.0198 0.9691 0.4001 0.085 Uiso 1 1 calc R U .
H13I H -0.1275 0.9527 0.4186 0.085 Uiso 1 1 calc R U .
C135 C 0.1753(12) 0.9724(4) 0.4382(5) 0.095(6) Uani 1 1 d . . .
H13J H 0.2209 0.9973 0.4512 0.142 Uiso 1 1 calc R U .
H13K H 0.1407 0.9882 0.4149 0.142 Uiso 1 1 calc R U .
H13L H 0.2154 0.9432 0.4291 0.142 Uiso 1 1 calc R U .
C136 C 0.2098(12) 0.9532(4) 0.5331(5) 0.134(9) Uani 1 1 d . . .
H13M H 0.2421 0.9197 0.5362 0.201 Uiso 1 1 calc R U .
H13N H 0.1948 0.9672 0.5598 0.201 Uiso 1 1 calc R U .
H13O H 0.2563 0.9761 0.5189 0.201 Uiso 1 1 calc R U .
Co1 Co 0.45609(13) 0.23629(5) 0.26954(4) 0.0278(5) Uani 1 1 d . . .
Co2 Co 1.0000 0.5000 0.5000 0.0209(6) Uani 1 2 d S . P
Co3 Co 0.0000 1.0000 0.5000 0.0285(7) Uani 1 2 d S . P
N4 N 1.0867(7) 0.4533(3) 0.2191(2) 0.019(2) Uani 1 1 d . . .
N2 N 1.1000(6) 0.5327(3) 0.2893(2) 0.017(2) Uani 1 1 d . . .
N3 N 0.9464(7) 0.5505(3) 0.2176(2) 0.020(2) Uani 1 1 d . . .
N1 N 0.9240(7) 0.4659(3) 0.2813(2) 0.022(2) Uani 1 1 d . . .
N5 N 0.4730(7) 0.6830(3) 0.4453(2) 0.015(2) Uani 1 1 d . . .
N6 N 0.6192(7) 0.7794(3) 0.4461(2) 0.016(2) Uani 1 1 d . . .
N7 N 0.6243(7) 0.6974(3) 0.5178(2) 0.021(2) Uani 1 1 d . . .
N8 N 0.4585(7) 0.7695(3) 0.5091(2) 0.022(2) Uani 1 1 d . . .
O1 O 0.8310(5) 0.4942(2) 0.35049(18) 0.0254(19) Uani 1 1 d . . .
O2 O 0.3746(5) 0.7590(2) 0.58298(19) 0.0265(19) Uani 1 1 d . . .
P1 P 0.8423(2) 0.45614(10) 0.31764(9) 0.0217(8) Uani 1 1 d . . .
P2 P 0.3861(2) 0.78984(10) 0.54533(9) 0.0228(8) Uani 1 1 d . . .
V1 V 1.00762(15) 0.49966(6) 0.25244(6) 0.0208(5) Uani 1 1 d . . .
V2 V 0.53819(15) 0.73342(6) 0.47988(5) 0.0192(5) Uani 1 1 d . . .

loop_
_atom_site_aniso_label
_atom_site_aniso_U_11
_atom_site_aniso_U_22
_atom_site_aniso_U_33
_atom_site_aniso_U_23
_atom_site_aniso_U_13
_atom_site_aniso_U_12
C1 0.025(6) 0.018(5) 0.024(5) 0.000(4) -0.003(4) -0.009(4)
C2 0.024(8) 0.025(7) 0.010(6) -0.003(5) -0.005(6) 0.002(6)
C3 0.028(8) 0.020(6) 0.007(6) 0.002(5) -0.006(5) -0.008(6)
C4 0.043(7) 0.041(6) 0.018(5) -0.015(4) 0.013(5) -0.015(5)
C5 0.058(11) 0.036(7) 0.014(7) -0.018(6) 0.003(7) -0.003(7)
C6 0.051(11) 0.021(7) 0.032(8) -0.008(6) 0.010(7) -0.004(6)
C7 0.025(6) 0.018(5) 0.024(5) 0.000(4) -0.003(4) -0.009(4)
C8 0.030(9) 0.052(8) 0.021(8) -0.003(6) 0.006(7) -0.015(7)
C9 0.032(10) 0.064(9) 0.035(9) -0.013(7) -0.001(7) -0.022(7)
C10 0.043(7) 0.041(6) 0.018(5) -0.015(4) 0.013(5) -0.015(5)
C11 0.083(13) 0.033(8) 0.035(9) -0.001(7) 0.023(8) -0.032(8)
C12 0.034(9) 0.024(7) 0.034(8) -0.007(6) 0.014(6) -0.009(6)
C13 0.014(5) 0.022(5) 0.018(5) -0.007(4) -0.001(4) 0.001(4)
C14 0.030(9) 0.029(7) 0.029(8) -0.002(6) 0.008(6) -0.002(6)
C15 0.031(9) 0.020(6) 0.028(8) 0.004(6) 0.008(6) -0.006(6)
C16 0.048(10) 0.020(6) 0.016(7) -0.003(5) 0.004(6) 0.002(6)
C17 0.021(8) 0.021(7) 0.034(8) -0.001(6) -0.004(6) -0.002(6)
C18 0.024(8) 0.011(6) 0.025(7) 0.000(5) -0.015(6) 0.002(5)
C19 0.014(5) 0.022(5) 0.018(5) -0.007(4) -0.001(4) 0.001(4)
C20 0.006(7) 0.025(6) 0.038(8) 0.000(6) -0.007(6) 0.008(5)
C21 0.015(8) 0.040(8) 0.030(8) -0.011(6) -0.013(6) 0.002(6)
C22 0.035(9) 0.044(8) 0.014(7) 0.008(6) -0.001(6) 0.013(6)
C23 0.033(9) 0.027(7) 0.034(8) -0.001(6) 0.000(7) 0.004(6)
C24 0.019(8) 0.040(7) 0.006(6) -0.006(5) -0.002(5) 0.012(6)
C25 0.033(10) 0.023(7) 0.029(8) 0.008(6) -0.007(7) -0.002(6)
C26 0.032(10) 0.036(8) 0.026(8) 0.013(6) -0.011(7) -0.007(7)
C27 0.025(9) 0.044(8) 0.038(9) 0.013(7) -0.001(7) 0.012(7)
C28 0.020(9) 0.067(10) 0.039(9) 0.025(8) -0.008(7) -0.006(7)
C29 0.065(12) 0.016(7) 0.049(10) 0.004(6) -0.013(8) 0.000(7)
C30 0.045(10) 0.037(8) 0.042(9) 0.006(7) 0.006(7) 0.009(7)
C31 0.035(9) 0.023(6) 0.010(7) 0.008(5) -0.001(6) 0.008(6)
C32 0.028(10) 0.056(9) 0.052(10) 0.002(7) -0.015(8) -0.003(7)
C33 0.054(13) 0.039(8) 0.067(12) -0.008(8) -0.001(10) 0.000(8)
C34 0.041(11) 0.015(7) 0.085(12) 0.019(7) -0.043(10) -0.012(6)
C35 0.040(11) 0.044(8) 0.085(13) 0.035(8) -0.005(9) 0.005(7)
C36 0.053(11) 0.035(7) 0.031(9) 0.017(6) 0.011(8) 0.017(7)
C37 0.013(8) 0.014(6) 0.032(8) -0.001(5) -0.009(6) 0.002(5)
C38 0.029(9) 0.035(7) 0.045(9) 0.004(6) -0.010(7) 0.001(7)
C39 0.017(8) 0.025(7) 0.047(9) 0.011(6) 0.016(7) -0.004(6)
C40 0.031(7) 0.027(5) 0.061(7) 0.002(5) -0.017(6) 0.006(5)
C41 0.041(11) 0.039(8) 0.043(9) -0.005(6) -0.011(8) 0.005(7)
C42 0.024(9) 0.027(7) 0.047(9) -0.001(6) 0.000(7) 0.016(6)
C43 0.041(9) 0.007(6) 0.016(7) -0.002(5) -0.011(6) -0.008(5)
C44 0.021(8) 0.022(7) 0.028(8) 0.003(6) 0.001(6) -0.003(6)
C45 0.030(9) 0.029(7) 0.041(9) -0.003(6) 0.009(7) 0.012(6)
C46 0.040(7) 0.027(5) 0.039(6) -0.002(5) -0.016(5) 0.016(5)
C47 0.061(11) 0.014(6) 0.027(8) 0.007(6) -0.002(7) -0.002(6)
C48 0.033(9) 0.034(7) 0.010(7) -0.010(5) 0.017(6) -0.010(6)
C49 0.017(6) 0.033(5) 0.016(5) -0.004(4) -0.015(4) 0.002(4)
C50 0.023(8) 0.021(6) 0.030(8) -0.017(6) 0.006(6) 0.007(6)
C51 0.021(8) 0.024(6) 0.018(7) 0.003(5) -0.005(6) -0.004(6)
C52 0.022(8) 0.025(7) 0.028(8) -0.009(6) -0.010(6) 0.004(6)
C53 0.041(10) 0.017(6) 0.043(9) -0.009(6) -0.003(7) 0.004(6)
C54 0.022(8) 0.027(7) 0.030(8) -0.011(6) 0.004(6) 0.005(6)
C55 0.017(6) 0.033(5) 0.016(5) -0.004(4) -0.015(4) 0.002(4)
C56 0.039(10) 0.013(6) 0.040(9) -0.008(6) -0.001(7) -0.005(6)
C57 0.014(8) 0.022(6) 0.044(9) -0.013(6) 0.010(7) -0.004(5)
C58 0.017(9) 0.029(7) 0.062(10) -0.020(7) -0.006(8) -0.008(6)
C59 0.030(9) 0.033(7) 0.032(8) 0.004(6) -0.013(7) 0.016(6)
C60 0.018(8) 0.037(7) 0.027(8) -0.005(6) -0.007(6) 0.005(6)
C61 0.016(6) 0.022(5) 0.017(5) 0.003(4) 0.006(4) 0.001(4)
C62 0.022(8) 0.035(7) 0.024(7) 0.015(6) 0.003(6) 0.017(6)
C63 0.038(10) 0.073(10) 0.031(9) 0.013(8) 0.002(7) 0.013(8)
C64 0.051(12) 0.085(12) 0.045(11) 0.030(9) 0.019(9) 0.030(10)
C65 0.088(14) 0.019(8) 0.069(12) 0.014(7) 0.051(10) 0.032(9)
C66 0.054(11) 0.033(8) 0.040(9) 0.000(6) 0.017(7) 0.011(7)
C67 0.016(6) 0.022(5) 0.017(5) 0.003(4) 0.006(4) 0.001(4)
C68 0.030(9) 0.026(7) 0.024(8) 0.004(5) 0.001(6) 0.000(6)
C69 0.027(9) 0.022(7) 0.040(8) 0.016(6) 0.016(7) 0.006(6)
C70 0.016(8) 0.025(7) 0.048(9) -0.004(6) 0.004(6) -0.002(6)
C71 0.025(8) 0.030(7) 0.027(7) -0.010(6) 0.000(6) 0.008(6)
C72 0.038(9) 0.018(6) 0.022(7) 0.008(5) 0.000(6) 0.003(6)
C73 0.025(8) 0.024(7) 0.018(7) 0.001(6) -0.009(6) 0.004(6)
C74 0.029(9) 0.019(7) 0.037(8) 0.005(6) 0.016(7) 0.013(6)
C75 0.029(9) 0.042(8) 0.018(7) 0.008(6) 0.001(6) -0.012(7)
C76 0.037(10) 0.039(8) 0.033(9) 0.009(6) -0.008(7) -0.016(7)
C77 0.041(10) 0.015(7) 0.039(9) -0.002(6) -0.023(7) 0.011(6)
C78 0.018(8) 0.028(7) 0.026(7) 0.011(6) 0.000(6) 0.002(6)
C79 0.015(7) 0.012(6) 0.029(8) -0.005(5) 0.008(6) -0.002(5)
C80 0.023(8) 0.031(7) 0.033(8) 0.000(6) -0.002(6) -0.005(6)
C81 0.040(9) 0.032(7) 0.030(8) -0.003(6) -0.007(7) -0.018(6)
C82 0.017(8) 0.050(8) 0.020(7) -0.004(6) -0.002(6) -0.011(6)
C83 0.020(8) 0.047(8) 0.031(8) -0.003(6) -0.009(6) -0.006(6)
C84 0.035(9) 0.034(7) 0.012(7) 0.011(6) -0.005(6) -0.002(6)
C85 0.045(10) 0.010(6) 0.016(7) 0.000(5) 0.001(6) 0.006(6)
C86 0.016(8) 0.016(6) 0.035(8) 0.000(6) 0.006(6) 0.013(5)
C87 0.045(10) 0.024(7) 0.036(8) -0.002(6) 0.005(7) 0.018(6)
C88 0.031(7) 0.027(5) 0.061(7) 0.002(5) -0.017(6) 0.006(5)
C89 0.038(11) 0.032(8) 0.095(13) -0.022(8) 0.019(9) 0.006(7)
C90 0.057(11) 0.019(7) 0.040(9) 0.000(6) 0.033(8) -0.007(7)
C91 0.032(9) 0.021(6) 0.010(7) -0.001(5) -0.009(6) 0.002(6)
C92 0.046(11) 0.030(7) 0.044(9) -0.016(6) 0.000(7) -0.006(7)
C93 0.062(12) 0.042(9) 0.060(11) -0.006(8) 0.002(9) -0.024(8)
C94 0.072(13) 0.023(8) 0.061(11) -0.007(7) -0.015(9) -0.004(7)
C95 0.040(7) 0.027(5) 0.039(6) -0.002(5) -0.016(5) 0.016(5)
C96 0.053(10) 0.026(7) 0.024(8) -0.011(6) 0.002(7) -0.005(6)
C97 0.050(11) 0.016(7) 0.049(10) 0.018(6) 0.019(8) 0.004(7)
C98 0.033(10) 0.028(7) 0.052(10) 0.017(7) -0.026(8) 0.004(6)
C99 0.044(10) 0.025(7) 0.018(8) 0.001(6) -0.010(7) -0.012(6)
C100 0.017(8) 0.026(7) 0.029(8) 0.013(6) -0.009(7) 0.003(6)
C101 0.025(9) 0.059(8) 0.011(7) 0.005(6) -0.006(6) 0.018(7)
C102 0.027(10) 0.090(10) 0.065(10) 0.013(8) 0.034(7) 0.006(8)
C103 0.038(10) 0.042(8) 0.084(11) 0.008(7) -0.020(9) -0.008(7)
C104 0.084(13) 0.040(8) 0.024(9) 0.004(6) -0.022(8) -0.009(7)
C105 0.046(10) 0.050(8) 0.026(8) -0.008(6) 0.001(7) 0.001(7)
C106 0.080(13) 0.080(10) 0.027(9) 0.014(7) -0.017(8) 0.023(8)
C107 0.055(11) 0.020(7) 0.028(9) -0.002(6) -0.012(8) -0.007(6)
C108 0.068(12) 0.038(8) 0.011(8) -0.011(6) 0.000(7) 0.005(7)
C109 0.047(11) 0.032(7) 0.038(9) -0.010(6) -0.011(8) 0.009(7)
C110 0.027(9) 0.043(8) 0.026(8) -0.004(6) -0.003(7) -0.013(6)
C111 0.026(9) 0.038(7) 0.017(8) -0.003(6) -0.007(7) -0.005(6)
C112 0.029(10) 0.056(8) 0.057(10) 0.003(7) 0.003(8) 0.011(7)
C113 0.061(12) 0.084(10) 0.047(10) -0.030(8) -0.005(9) 0.021(9)
C114 0.038(10) 0.084(10) 0.039(9) -0.010(7) -0.029(8) -0.007(8)
C115 0.027(10) 0.065(9) 0.054(10) -0.002(7) -0.004(8) -0.022(7)
C116 0.044(10) 0.048(8) 0.024(8) 0.004(6) 0.001(7) -0.003(6)
C117 0.007(7) 0.034(7) 0.044(8) 0.007(7) -0.006(6) 0.010(6)
C118 0.012(8) 0.047(8) 0.026(8) -0.021(7) 0.002(6) 0.006(6)
C119 0.022(8) 0.021(7) 0.034(8) 0.003(6) -0.004(7) 0.002(6)
C120 0.031(9) 0.020(7) 0.020(7) -0.005(6) -0.011(6) 0.013(6)
C121 0.018(7) 0.028(7) 0.024(7) 0.001(6) -0.011(6) 0.010(6)
C122 0.040(9) 0.042(7) 0.012(7) 0.001(6) -0.005(6) -0.001(6)
C123 0.035(9) 0.047(7) 0.032(8) -0.016(6) -0.004(7) 0.007(6)
C124 0.028(9) 0.035(7) 0.058(9) -0.014(6) 0.013(7) -0.006(6)
C125 0.040(9) 0.034(7) 0.030(8) 0.019(6) -0.011(7) 0.005(6)
C126 0.018(8) 0.048(7) 0.027(8) -0.001(6) -0.010(6) -0.002(6)
C127 0.104(16) 0.025(8) 0.015(9) 0.000(7) -0.007(9) 0.031(8)
C128 0.060(12) 0.020(7) 0.045(10) -0.011(7) 0.005(9) 0.004(7)
C129 0.012(8) 0.025(7) 0.033(9) -0.016(6) -0.002(7) 0.006(6)
C130 0.064(12) 0.007(6) 0.047(10) -0.007(6) 0.011(9) -0.003(7)
C131 0.052(12) 0.022(8) 0.063(12) -0.007(7) -0.040(10) 0.016(7)
C132 0.22(2) 0.049(9) 0.027(10) -0.007(7) -0.016(12) 0.019(11)
C133 0.071(14) 0.046(9) 0.079(12) -0.006(8) 0.035(9) 0.012(8)
C134 0.094(14) 0.038(8) 0.039(9) -0.024(7) -0.012(9) 0.010(7)
C135 0.092(16) 0.039(9) 0.156(18) -0.042(10) 0.077(12) -0.017(9)
C136 0.087(15) 0.057(10) 0.26(2) -0.067(12) -0.107(17) 0.062(10)
Co1 0.0292(12) 0.0359(10) 0.0181(10) 0.0004(8) -0.0028(9) 0.0017(9)
Co2 0.0194(16) 0.0277(12) 0.0155(14) 0.0018(11) -0.0033(11) 0.0004(12)
Co3 0.0389(18) 0.0217(13) 0.0249(15) -0.0041(12) -0.0070(13) 0.0071(12)
N4 0.020(7) 0.020(5) 0.018(6) -0.001(4) 0.003(5) -0.005(4)
N2 0.025(6) 0.010(5) 0.016(5) 0.000(4) -0.001(5) -0.001(4)
N3 0.009(6) 0.032(6) 0.019(6) 0.002(4) -0.001(5) 0.000(5)
N1 0.029(7) 0.019(5) 0.018(6) 0.008(4) 0.003(5) -0.015(4)
N5 0.021(6) 0.016(5) 0.009(5) -0.001(4) 0.002(4) 0.008(4)
N6 0.020(6) 0.016(5) 0.012(5) 0.004(4) 0.003(4) 0.003(4)
N7 0.028(7) 0.018(5) 0.016(6) 0.001(4) -0.006(5) -0.001(4)
N8 0.028(7) 0.022(5) 0.016(5) -0.011(4) 0.014(5) 0.003(5)
O1 0.042(6) 0.018(4) 0.016(4) -0.010(3) 0.000(4) 0.004(4)
O2 0.033(5) 0.024(4) 0.023(4) 0.007(4) 0.002(4) -0.001(4)
P1 0.026(2) 0.0201(17) 0.0185(19) 0.0012(14) -0.0021(16) 0.0016(15)
P2 0.030(2) 0.0221(17) 0.0161(19) 0.0011(14) -0.0002(16) 0.0011(15)
V1 0.0225(14) 0.0219(10) 0.0179(12) 0.0023(10) -0.0011(10) -0.0001(11)
V2 0.0225(14) 0.0216(11) 0.0135(12) -0.0021(9) -0.0008(10) -0.0002(10)

loop_
_atom_type_symbol
_atom_type_description
_atom_type_scat_dispersion_real
_atom_type_scat_dispersion_imag
_atom_type_scat_source
C C 0.0033 0.0016 'International Tables Vol C Tables 4.2.6.8 and 6.1.1.4'
N N 0.0061 0.0033 'International Tables Vol C Tables 4.2.6.8 and 6.1.1.4'
O O 0.0106 0.0060 'International Tables Vol C Tables 4.2.6.8 and 6.1.1.4'
P P 0.1023 0.0942 'International Tables Vol C Tables 4.2.6.8 and 6.1.1.4'
V V 0.3005 0.5294 'International Tables Vol C Tables 4.2.6.8 and 6.1.1.4'
Co Co 0.3494 0.9721 'International Tables Vol C Tables 4.2.6.8 and 6.1.1.4'
H H 0.0000 0.0000 'International Tables Vol C Tables 4.2.6.8 and 6.1.1.4'

loop_
_geom_angle_atom_site_label_1
_geom_angle_atom_site_label_2
_geom_angle_atom_site_label_3
_geom_angle
_geom_angle_site_symmetry_1
_geom_angle_site_symmetry_3
N4 C1 C6 124.5(10) . .
N4 C1 C2 119.9(10) . .
C6 C1 C2 115.4(11) . .
C3 C2 C1 122.3(10) . .
C3 C2 H2 118.9 . .
C1 C2 H2 118.9 . .
C4 C3 C2 120.2(10) . .
C4 C3 H3 119.9 . .
C2 C3 H3 119.9 . .
C5 C4 C3 118.6(12) . .
C5 C4 H4 120.7 . .
C3 C4 H4 120.7 . .
C4 C5 C6 123.0(11) . .
C4 C5 H5 118.5 . .
C6 C5 H5 118.5 . .
C5 C6 C1 120.5(11) . .
C5 C6 H6 119.7 . .
C1 C6 H6 119.7 . .
C8 C7 C12 118.8(10) . .
C8 C7 N4 120.6(9) . .
C12 C7 N4 120.5(10) . .
C7 C8 C9 121.3(11) . .
C7 C8 H8 119.3 . .
C9 C8 H8 119.3 . .
C10 C9 C8 117.5(11) . .
C10 C9 H9 121.2 . .
C8 C9 H9 121.2 . .
C11 C10 C9 122.8(11) . .
C11 C10 H10 118.6 . .
C9 C10 H10 118.6 . .
C10 C11 C12 119.4(11) . .
C10 C11 H11 120.3 . .
C12 C11 H11 120.3 . .
C11 C12 C7 120.0(11) . .
C11 C12 H12 120.0 . .
C7 C12 H12 120.0 . .
C14 C13 C18 118.1(9) . .
C14 C13 N2 123.0(10) . .
C18 C13 N2 118.9(9) . .
C13 C14 C15 121.4(11) . .
C13 C14 H14 119.3 . .
C15 C14 H14 119.3 . .
C16 C15 C14 120.4(10) . .
C16 C15 H15 119.8 . .
C14 C15 H15 119.8 . .
C15 C16 C17 120.6(10) . .
C15 C16 H16 119.7 . .
C17 C16 H16 119.7 . .
C16 C17 C18 118.5(11) . .
C16 C17 H17 120.8 . .
C18 C17 H17 120.8 . .
C17 C18 C13 121.1(10) . .
C17 C18 H18 119.5 . .
C13 C18 H18 119.5 . .
C20 C19 C24 117.9(9) . .
C20 C19 N2 123.5(8) . .
C24 C19 N2 118.6(9) . .
C21 C20 C19 121.4(9) . .
C21 C20 H20 119.3 . .
C19 C20 H20 119.3 . .
C20 C21 C22 122.2(10) . .
C20 C21 H21 118.9 . .
C22 C21 H21 118.9 . .
C21 C22 C23 117.0(10) . .
C21 C22 H22 121.5 . .
C23 C22 H22 121.5 . .
C24 C23 C22 121.8(10) . .
C24 C23 H23 119.1 . .
C22 C23 H23 119.1 . .
C23 C24 C19 119.7(9) . .
C23 C24 H24 120.1 . .
C19 C24 H24 120.1 . .
C26 C25 C30 118.8(12) . .
C26 C25 N3 123.0(10) . .
C30 C25 N3 118.2(12) . .
C25 C26 C27 122.2(11) . .
C25 C26 H26 118.9 . .
C27 C26 H26 118.9 . .
C26 C27 C28 119.5(12) . .
C26 C27 H27 120.2 . .
C28 C27 H27 120.2 . .
C29 C28 C27 120.0(12) . .
C29 C28 H28 120.0 . .
C27 C28 H28 120.0 . .
C28 C29 C30 120.0(11) . .
C28 C29 H29 120.0 . .
C30 C29 H29 120.0 . .
C25 C30 C29 119.1(12) . .
C25 C30 H30 120.4 . .
C29 C30 H30 120.4 . .
C32 C31 C36 118.0(12) . .
C32 C31 N3 119.9(11) . .
C36 C31 N3 122.0(11) . .
C33 C32 C31 122.5(14) . .
C33 C32 H32 118.7 . .
C31 C32 H32 118.7 . .
C32 C33 C34 118.3(14) . .
C32 C33 H33 120.8 . .
C34 C33 H33 120.8 . .
C35 C34 C33 120.5(13) . .
C35 C34 H34 119.7 . .
C33 C34 H34 119.7 . .
C34 C35 C36 119.4(14) . .
C34 C35 H35 120.3 . .
C36 C35 H35 120.3 . .
C31 C36 C35 120.9(12) . .
C31 C36 H36 119.5 . .
C35 C36 H36 119.5 . .
C38 C37 C42 118.0(10) . .
C38 C37 P1 120.8(9) . .
C42 C37 P1 121.3(9) . .
C37 C38 C39 121.3(11) . .
C37 C38 H38 119.3 . .
C39 C38 H38 119.3 . .
C40 C39 C38 118.6(12) . .
C40 C39 H39 120.7 . .
C38 C39 H39 120.7 . .
C39 C40 C41 122.5(12) . .
C39 C40 H40 118.8 . .
C41 C40 H40 118.8 . .
C40 C41 C42 117.7(12) . .
C40 C41 H41 121.2 . .
C42 C41 H41 121.2 . .
C37 C42 C41 121.9(11) . .
C37 C42 H42 119.1 . .
C41 C42 H42 119.1 . .
C44 C43 C48 119.6(9) . .
C44 C43 P1 122.1(9) . .
C48 C43 P1 118.0(9) . .
C43 C44 C45 119.6(11) . .
C43 C44 H44 120.2 . .
C45 C44 H44 120.2 . .
C46 C45 C44 119.6(11) . .
C46 C45 H45 120.2 . .
C44 C45 H45 120.2 . .
C47 C46 C45 120.8(11) . .
C47 C46 H46 119.6 . .
C45 C46 H46 119.6 . .
C46 C47 C48 119.8(11) . .
C46 C47 H47 120.1 . .
C48 C47 H47 120.1 . .
C47 C48 C43 120.5(11) . .
C47 C48 H48 119.7 . .
C43 C48 H48 119.7 . .
C50 C49 C54 118.4(10) . .
C50 C49 N5 120.9(10) . .
C54 C49 N5 120.7(10) . .
C51 C50 C49 120.5(10) . .
C51 C50 H50 119.7 . .
C49 C50 H50 119.7 . .
C50 C51 C52 121.4(11) . .
C50 C51 H51 119.3 . .
C52 C51 H51 119.3 . .
C53 C52 C51 119.0(11) . .
C53 C52 H52 120.5 . .
C51 C52 H52 120.5 . .
C52 C53 C54 120.8(10) . .
C52 C53 H53 119.6 . .
C54 C53 H53 119.6 . .
C53 C54 C49 119.8(11) . .
C53 C54 H54 120.1 . .
C49 C54 H54 120.1 . .
C60 C55 C56 117.7(11) . .
C60 C55 N5 122.8(11) . .
C56 C55 N5 119.4(10) . .
C57 C56 C55 120.7(11) . .
C57 C56 H56 119.6 . .
C55 C56 H56 119.6 . .
C56 C57 C58 120.8(11) . .
C56 C57 H57 119.6 . .
C58 C57 H57 119.6 . .
C59 C58 C57 119.1(12) . .
C59 C58 H58 120.4 . .
C57 C58 H58 120.4 . .
C58 C59 C60 120.5(11) . .
C58 C59 H59 119.8 . .
C60 C59 H59 119.8 . .
C55 C60 C59 121.0(11) . .
C55 C60 H60 119.5 . .
C59 C60 H60 119.5 . .
C62 C61 C66 117.7(10) . .
C62 C61 N6 121.2(9) . .
C66 C61 N6 121.0(10) . .
C61 C62 C63 121.4(11) . .
C61 C62 H62 119.3 . .
C63 C62 H62 119.3 . .
C64 C63 C62 120.2(13) . .
C64 C63 H63 119.9 . .
C62 C63 H63 119.9 . .
C65 C64 C63 119.8(13) . .
C65 C64 H64 120.1 . .
C63 C64 H64 120.1 . .
C64 C65 C66 119.7(13) . .
C64 C65 H65 120.1 . .
C66 C65 H65 120.1 . .
C61 C66 C65 121.2(12) . .
C61 C66 H66 119.4 . .
C65 C66 H66 119.4 . .
C72 C67 N6 120.9(9) . .
C72 C67 C68 115.0(11) . .
N6 C67 C68 123.7(10) . .
C69 C68 C67 121.6(10) . .
C69 C68 H68 119.2 . .
C67 C68 H68 119.2 . .
C68 C69 C70 122.0(11) . .
C68 C69 H69 119.0 . .
C70 C69 H69 119.0 . .
C69 C70 C71 119.0(11) . .
C69 C70 H70 120.5 . .
C71 C70 H70 120.5 . .
C72 C71 C70 119.0(10) . .
C72 C71 H71 120.5 . .
C70 C71 H71 120.5 . .
C71 C72 C67 123.5(10) . .
C71 C72 H72 118.3 . .
C67 C72 H72 118.3 . .
C74 C73 C78 119.0(10) . .
C74 C73 N7 122.2(10) . .
C78 C73 N7 118.7(10) . .
C75 C74 C73 121.5(10) . .
C75 C74 H74 119.2 . .
C73 C74 H74 119.2 . .
C74 C75 C76 119.1(11) . .
C74 C75 H75 120.4 . .
C76 C75 H75 120.4 . .
C77 C76 C75 120.8(11) . .
C77 C76 H76 119.6 . .
C75 C76 H76 119.6 . .
C76 C77 C78 120.3(11) . .
C76 C77 H77 119.8 . .
C78 C77 H77 119.8 . .
C77 C78 C73 119.2(11) . .
C77 C78 H78 120.4 . .
C73 C78 H78 120.4 . .
N7 C79 C80 119.3(9) . .
N7 C79 C84 124.1(9) . .
C80 C79 C84 116.4(10) . .
C81 C80 C79 120.6(10) . .
C81 C80 H80 119.7 . .
C79 C80 H80 119.7 . .
C80 C81 C82 122.6(10) . .
C80 C81 H81 118.7 . .
C82 C81 H81 118.7 . .
C83 C82 C81 116.2(10) . .
C83 C82 H82 121.9 . .
C81 C82 H82 121.9 . .
C84 C83 C82 122.4(10) . .
C84 C83 H83 118.8 . .
C82 C83 H83 118.8 . .
C83 C84 C79 121.8(10) . .
C83 C84 H84 119.1 . .
C79 C84 H84 119.1 . .
C86 C85 C90 118.3(11) . .
C86 C85 P2 121.2(9) . .
C90 C85 P2 120.4(9) . .
C87 C86 C85 122.4(11) . .
C87 C86 H86 118.8 . .
C85 C86 H86 118.8 . .
C86 C87 C88 118.9(11) . .
C86 C87 H87 120.6 . .
C88 C87 H87 120.6 . .
C89 C88 C87 120.1(12) . .
C89 C88 H88 120.0 . .
C87 C88 H88 120.0 . .
C88 C89 C90 121.6(13) . .
C88 C89 H89 119.2 . .
C90 C89 H89 119.2 . .
C85 C90 C89 118.7(12) . .
C85 C90 H90 120.7 . .
C89 C90 H90 120.7 . .
C92 C91 C96 119.2(10) . .
C92 C91 P2 122.1(9) . .
C96 C91 P2 118.7(9) . .
C91 C92 C93 120.0(12) . .
C91 C92 H92 120.0 . .
C93 C92 H92 120.0 . .
C94 C93 C92 120.9(14) . .
C94 C93 H93 119.6 . .
C92 C93 H93 119.6 . .
C93 C94 C95 119.7(12) . .
C93 C94 H94 120.1 . .
C95 C94 H94 120.1 . .
C94 C95 C96 120.2(12) . .
C94 C95 H95 119.9 . .
C96 C95 H95 119.9 . .
C91 C96 C95 120.0(12) . .
C91 C96 H96 120.0 . .
C95 C96 H96 120.0 . .
C98 C97 C101 108.2(12) . .
C98 C97 C102 126.9(13) . .
C101 C97 C102 124.8(12) . .
C98 C97 Co1 69.0(7) . .
C101 C97 Co1 67.9(7) . .
C102 C97 Co1 126.3(8) . .
C97 C98 C99 107.1(10) . .
C97 C98 C103 126.3(14) . .
C99 C98 C103 126.4(13) . .
C97 C98 Co1 70.5(7) . .
C99 C98 Co1 69.4(7) . .
C103 C98 Co1 130.0(7) . .
C100 C99 C98 108.5(11) . .
C100 C99 C104 127.8(12) . .
C98 C99 C104 123.6(11) . .
C100 C99 Co1 70.5(6) . .
C98 C99 Co1 69.5(6) . .
C104 C99 Co1 129.4(8) . .
C99 C100 C101 108.8(11) . .
C99 C100 C105 125.8(12) . .
C101 C100 C105 125.4(10) . .
C99 C100 Co1 69.8(6) . .
C101 C100 Co1 68.3(6) . .
C105 C100 Co1 126.4(8) . .
C97 C101 C100 107.2(10) . .
C97 C101 C106 127.4(12) . .
C100 C101 C106 125.0(11) . .
C97 C101 Co1 71.3(6) . .
C100 C101 Co1 70.7(6) . .
C106 C101 Co1 128.8(8) . .
C97 C102 H10A 109.5 . .
C97 C102 H10B 109.5 . .
H10A C102 H10B 109.5 . .
C97 C102 H10C 109.5 . .
H10A C102 H10C 109.5 . .
H10B C102 H10C 109.5 . .
C98 C103 H10D 109.5 . .
C98 C103 H10E 109.5 . .
H10D C103 H10E 109.5 . .
C98 C103 H10F 109.5 . .
H10D C103 H10F 109.5 . .
H10E C103 H10F 109.5 . .
C99 C104 H10G 109.5 . .
C99 C104 H10H 109.5 . .
H10G C104 H10H 109.5 . .
C99 C104 H10I 109.5 . .
H10G C104 H10I 109.5 . .
H10H C104 H10I 109.5 . .
C100 C105 H10J 109.5 . .
C100 C105 H10K 109.5 . .
H10J C105 H10K 109.5 . .
C100 C105 H10L 109.5 . .
H10J C105 H10L 109.5 . .
H10K C105 H10L 109.5 . .
C101 C106 H10M 109.5 . .
C101 C106 H10N 109.5 . .
H10M C106 H10N 109.5 . .
C101 C106 H10O 109.5 . .
H10M C106 H10O 109.5 . .
H10N C106 H10O 109.5 . .
C108 C107 C111 106.2(11) . .
C108 C107 C112 127.8(13) . .
C111 C107 C112 125.8(11) . .
C108 C107 Co1 70.3(6) . .
C111 C107 Co1 69.5(6) . .
C112 C107 Co1 127.4(8) . .
C109 C108 C107 110.4(11) . .
C109 C108 C113 124.8(11) . .
C107 C108 C113 124.7(13) . .
C109 C108 Co1 69.5(6) . .
C107 C108 Co1 69.2(6) . .
C113 C108 Co1 126.3(9) . .
C110 C109 C108 105.2(11) . .
C110 C109 C114 127.1(13) . .
C108 C109 C114 127.4(12) . .
C110 C109 Co1 69.1(7) . .
C108 C109 Co1 70.0(7) . .
C114 C109 Co1 130.3(8) . .
C111 C110 C109 111.0(12) . .
C111 C110 C115 123.5(11) . .
C109 C110 C115 125.4(11) . .
C111 C110 Co1 70.4(7) . .
C109 C110 Co1 70.5(8) . .
C115 C110 Co1 128.6(8) . .
C110 C111 C107 107.0(11) . .
C110 C111 C116 126.6(12) . .
C107 C111 C116 126.4(11) . .
C110 C111 Co1 69.2(7) . .
C107 C111 Co1 69.3(7) . .
C116 C111 Co1 128.7(7) . .
C107 C112 H11A 109.5 . .
C107 C112 H11B 109.5 . .
H11A C112 H11B 109.5 . .
C107 C112 H11C 109.5 . .
H11A C112 H11C 109.5 . .
H11B C112 H11C 109.5 . .
C108 C113 H11D 109.5 . .
C108 C113 H11E 109.5 . .
H11D C113 H11E 109.5 . .
C108 C113 H11F 109.5 . .
H11D C113 H11F 109.5 . .
H11E C113 H11F 109.5 . .
C109 C114 H11G 109.5 . .
C109 C114 H11H 109.5 . .
H11G C114 H11H 109.5 . .
C109 C114 H11I 109.5 . .
H11G C114 H11I 109.5 . .
H11H C114 H11I 109.5 . .
C110 C115 H11J 109.5 . .
C110 C115 H11K 109.5 . .
H11J C115 H11K 109.5 . .
C110 C115 H11L 109.5 . .
H11J C115 H11L 109.5 . .
H11K C115 H11L 109.5 . .
C111 C116 H11M 109.5 . .
C111 C116 H11N 109.5 . .
H11M C116 H11N 109.5 . .
C111 C116 H11O 109.5 . .
H11M C116 H11O 109.5 . .
H11N C116 H11O 109.5 . .
C121 C117 C118 105.7(10) . .
C121 C117 C122 127.3(10) . .
C118 C117 C122 127.0(10) . .
C121 C117 Co2 68.7(6) . .
C118 C117 Co2 68.0(6) . .
C122 C117 Co2 128.7(7) . .
C119 C118 C117 108.4(10) . .
C119 C118 C123 126.7(10) . .
C117 C118 C123 124.9(11) . .
C119 C118 Co2 70.0(7) . .
C117 C118 Co2 69.9(6) . .
C123 C118 Co2 127.0(8) . .
C118 C119 C120 108.3(9) . .
C118 C119 C124 125.2(10) . .
C120 C119 C124 126.5(10) . .
C118 C119 Co2 69.7(6) . .
C120 C119 Co2 69.0(6) . .
C124 C119 Co2 128.7(8) . .
C121 C120 C119 109.0(9) . .
C121 C120 C125 125.8(9) . .
C119 C120 C125 125.1(10) . .
C121 C120 Co2 70.3(6) . .
C119 C120 Co2 70.3(6) . .
C125 C120 Co2 128.8(8) . .
C120 C121 C117 108.7(9) . .
C120 C121 C126 128.3(10) . .
C117 C121 C126 123.0(10) . .
C120 C121 Co2 69.0(6) . .
C117 C121 Co2 70.5(6) . .
C126 C121 Co2 128.0(7) . .
C117 C122 H12A 109.5 . .
C117 C122 H12B 109.5 . .
H12A C122 H12B 109.5 . .
C117 C122 H12C 109.5 . .
H12A C122 H12C 109.5 . .
H12B C122 H12C 109.5 . .
C118 C123 H12D 109.5 . .
C118 C123 H12E 109.5 . .
H12D C123 H12E 109.5 . .
C118 C123 H12F 109.5 . .
H12D C123 H12F 109.5 . .
H12E C123 H12F 109.5 . .
C119 C124 H12G 109.5 . .
C119 C124 H12H 109.5 . .
H12G C124 H12H 109.5 . .
C119 C124 H12I 109.5 . .
H12G C124 H12I 109.5 . .
H12H C124 H12I 109.5 . .
C120 C125 H12J 109.5 . .
C120 C125 H12K 109.5 . .
H12J C125 H12K 109.5 . .
C120 C125 H12L 109.5 . .
H12J C125 H12L 109.5 . .
H12K C125 H12L 109.5 . .
C121 C126 H12M 109.5 . .
C121 C126 H12N 109.5 . .
H12M C126 H12N 109.5 . .
C121 C126 H12O 109.5 . .
H12M C126 H12O 109.5 . .
H12N C126 H12O 109.5 . .
C128 C127 C131 108.0(13) . .
C128 C127 C132 122.3(17) . .
C131 C127 C132 129.7(16) . .
C128 C127 Co3 69.9(7) . .
C131 C127 Co3 69.2(7) . .
C132 C127 Co3 126.9(9) . .
C127 C128 C129 108.6(14) . .
C127 C128 C133 128.3(15) . .
C129 C128 C133 122.9(13) . .
C127 C128 Co3 70.1(7) . .
C129 C128 Co3 70.5(7) . .
C133 C128 Co3 129.4(9) . .
C128 C129 C130 107.3(12) . .
C128 C129 C134 127.7(13) . .
C130 C129 C134 124.9(12) . .
C128 C129 Co3 69.5(7) . .
C130 C129 Co3 69.4(6) . .
C134 C129 Co3 128.1(7) . .
C131 C130 C129 106.9(13) . .
C131 C130 C135 127.3(15) . .
C129 C130 C135 125.8(14) . .
C131 C130 Co3 69.0(8) . .
C129 C130 Co3 69.3(7) . .
C135 C130 Co3 126.8(8) . .
C130 C131 C127 109.2(13) . .
C130 C131 C136 127.2(18) . .
C127 C131 C136 123.4(16) . .
C130 C131 Co3 71.2(7) . .
C127 C131 Co3 70.5(8) . .
C136 C131 Co3 128.3(8) . .
C127 C132 H13A 109.5 . .
C127 C132 H13B 109.5 . .
H13A C132 H13B 109.5 . .
C127 C132 H13C 109.5 . .
H13A C132 H13C 109.5 . .
H13B C132 H13C 109.5 . .
C128 C133 H13D 109.5 . .
C128 C133 H13E 109.5 . .
H13D C133 H13E 109.5 . .
C128 C133 H13F 109.5 . .
H13D C133 H13F 109.5 . .
H13E C133 H13F 109.5 . .
C129 C134 H13G 109.5 . .
C129 C134 H13H 109.5 . .
H13G C134 H13H 109.5 . .
C129 C134 H13I 109.5 . .
H13G C134 H13I 109.5 . .
H13H C134 H13I 109.5 . .
C130 C135 H13J 109.5 . .
C130 C135 H13K 109.5 . .
H13J C135 H13K 109.5 . .
C130 C135 H13L 109.5 . .
H13J C135 H13L 109.5 . .
H13K C135 H13L 109.5 . .
C131 C136 H13M 109.5 . .
C131 C136 H13N 109.5 . .
H13M C136 H13N 109.5 . .
C131 C136 H13O 109.5 . .
H13M C136 H13O 109.5 . .
H13N C136 H13O 109.5 . .
C101 Co1 C110 130.8(5) . .
C101 Co1 C99 68.7(4) . .
C110 Co1 C99 115.2(5) . .
C101 Co1 C98 69.1(5) . .
C110 Co1 C98 147.6(5) . .
C99 Co1 C98 41.1(4) . .
C101 Co1 C107 149.5(5) . .
C110 Co1 C107 68.4(5) . .
C99 Co1 C107 129.9(5) . .
C98 Co1 C107 107.8(5) . .
C101 Co1 C111 168.5(5) . .
C110 Co1 C111 40.4(4) . .
C99 Co1 C111 106.9(4) . .
C98 Co1 C111 115.0(5) . .
C107 Co1 C111 41.2(4) . .
C101 Co1 C109 108.5(5) . .
C110 Co1 C109 40.4(4) . .
C99 Co1 C109 147.1(5) . .
C98 Co1 C109 170.9(6) . .
C107 Co1 C109 69.5(5) . .
C111 Co1 C109 69.1(4) . .
C101 Co1 C100 41.0(4) . .
C110 Co1 C100 108.6(5) . .
C99 Co1 C100 39.7(4) . .
C98 Co1 C100 68.1(4) . .
C107 Co1 C100 168.0(5) . .
C111 Co1 C100 129.0(5) . .
C109 Co1 C100 116.3(5) . .
C101 Co1 C108 118.2(5) . .
C110 Co1 C108 66.8(5) . .
C99 Co1 C108 169.9(5) . .
C98 Co1 C108 132.2(6) . .
C107 Co1 C108 40.6(4) . .
C111 Co1 C108 67.8(4) . .
C109 Co1 C108 40.5(4) . .
C100 Co1 C108 150.2(5) . .
C101 Co1 C97 40.8(4) . .
C110 Co1 C97 170.5(5) . .
C99 Co1 C97 68.1(5) . .
C98 Co1 C97 40.5(4) . .
C107 Co1 C97 117.0(5) . .
C111 Co1 C97 148.7(5) . .
C109 Co1 C97 132.2(5) . .
C100 Co1 C97 67.8(5) . .
C108 Co1 C97 111.6(5) . .
C120 Co2 C120 180.0 3_766 .
C120 Co2 C118 68.5(4) 3_766 3_766
C120 Co2 C118 111.5(4) . 3_766
C120 Co2 C118 111.5(4) 3_766 .
C120 Co2 C118 68.5(4) . .
C118 Co2 C118 180.0 3_766 .
C120 Co2 C119 139.2(4) 3_766 .
C120 Co2 C119 40.8(4) . .
C118 Co2 C119 139.8(4) 3_766 .
C118 Co2 C119 40.3(4) . .
C120 Co2 C119 40.8(4) 3_766 3_766
C120 Co2 C119 139.2(4) . 3_766
C118 Co2 C119 40.3(4) 3_766 3_766
C118 Co2 C119 139.7(4) . 3_766
C119 Co2 C119 180.0(6) . 3_766
C120 Co2 C121 40.7(4) 3_766 3_766
C120 Co2 C121 139.3(4) . 3_766
C118 Co2 C121 69.2(4) 3_766 3_766
C118 Co2 C121 110.8(4) . 3_766
C119 Co2 C121 111.3(4) . 3_766
C119 Co2 C121 68.7(4) 3_766 3_766
C120 Co2 C121 139.3(4) 3_766 .
C120 Co2 C121 40.7(4) . .
C118 Co2 C121 110.8(4) 3_766 .
C118 Co2 C121 69.2(4) . .
C119 Co2 C121 68.7(4) . .
C119 Co2 C121 111.3(4) 3_766 .
C121 Co2 C121 180.0 3_766 .
C120 Co2 C117 68.9(4) 3_766 3_766
C120 Co2 C117 111.1(4) . 3_766
C118 Co2 C117 42.1(4) 3_766 3_766
C118 Co2 C117 137.9(4) . 3_766
C119 Co2 C117 110.8(4) . 3_766
C119 Co2 C117 69.2(4) 3_766 3_766
C121 Co2 C117 40.8(4) 3_766 3_766
C121 Co2 C117 139.2(4) . 3_766
C120 Co2 C117 111.1(4) 3_766 .
C120 Co2 C117 68.9(4) . .
C118 Co2 C117 137.9(4) 3_766 .
C118 Co2 C117 42.1(4) . .
C119 Co2 C117 69.2(4) . .
C119 Co2 C117 110.8(4) 3_766 .
C121 Co2 C117 139.2(4) 3_766 .
C121 Co2 C117 40.8(4) . .
C117 Co2 C117 180.0 3_766 .
C131 Co3 C131 180.0 . 3_576
C131 Co3 C128 67.8(5) . .
C131 Co3 C128 112.2(5) 3_576 .
C131 Co3 C128 112.2(5) . 3_576
C131 Co3 C128 67.8(5) 3_576 3_576
C128 Co3 C128 180.0 . 3_576
C131 Co3 C127 40.3(5) . .
C131 Co3 C127 139.7(5) 3_576 .
C128 Co3 C127 40.1(5) . .
C128 Co3 C127 139.9(5) 3_576 .
C131 Co3 C127 139.7(5) . 3_576
C131 Co3 C127 40.3(5) 3_576 3_576
C128 Co3 C127 139.9(5) . 3_576
C128 Co3 C127 40.1(5) 3_576 3_576
C127 Co3 C127 180.0 . 3_576
C131 Co3 C129 67.9(5) . .
C131 Co3 C129 112.1(5) 3_576 .
C128 Co3 C129 40.0(4) . .
C128 Co3 C129 140.0(4) 3_576 .
C127 Co3 C129 67.4(5) . .
C127 Co3 C129 112.6(5) 3_576 .
C131 Co3 C129 112.1(5) . 3_576
C131 Co3 C129 67.9(5) 3_576 3_576
C128 Co3 C129 140.0(4) . 3_576
C128 Co3 C129 40.0(4) 3_576 3_576
C127 Co3 C129 112.6(5) . 3_576
C127 Co3 C129 67.4(5) 3_576 3_576
C129 Co3 C129 180.0(6) . 3_576
C131 Co3 C130 140.2(5) . 3_576
C131 Co3 C130 39.8(5) 3_576 3_576
C128 Co3 C130 111.9(5) . 3_576
C128 Co3 C130 68.1(5) 3_576 3_576
C127 Co3 C130 112.5(5) . 3_576
C127 Co3 C130 67.5(5) 3_576 3_576
C129 Co3 C130 138.8(4) . 3_576
C129 Co3 C130 41.2(4) 3_576 3_576
C131 Co3 C130 39.8(5) . .
C131 Co3 C130 140.2(5) 3_576 .
C128 Co3 C130 68.1(5) . .
C128 Co3 C130 111.9(5) 3_576 .
C127 Co3 C130 67.5(5) . .
C127 Co3 C130 112.5(5) 3_576 .
C129 Co3 C130 41.2(4) . .
C129 Co3 C130 138.8(4) 3_576 .
C130 Co3 C130 180.0 3_576 .
C1 N4 C7 115.6(9) . .
C1 N4 V1 133.8(7) . .
C7 N4 V1 110.5(7) . .
C13 N2 C19 114.6(8) . .
C13 N2 V1 116.3(6) . .
C19 N2 V1 127.1(6) . .
C31 N3 C25 114.9(8) . .
C31 N3 V1 126.4(7) . .
C25 N3 V1 118.3(7) . .
P1 N1 V1 156.8(5) . .
C55 N5 C49 115.2(8) . .
C55 N5 V2 125.4(7) . .
C49 N5 V2 119.1(7) . .
C67 N6 C61 117.6(8) . .
C67 N6 V2 132.6(6) . .
C61 N6 V2 109.6(7) . .
C79 N7 C73 114.3(8) . .
C79 N7 V2 129.4(6) . .
C73 N7 V2 113.3(7) . .
P2 N8 V2 163.6(5) . .
O1 P1 N1 120.1(4) . .
O1 P1 C37 111.1(5) . .
N1 P1 C37 105.9(5) . .
O1 P1 C43 110.7(4) . .
N1 P1 C43 105.7(5) . .
C37 P1 C43 101.6(4) . .
O2 P2 N8 120.2(4) . .
O2 P2 C85 109.7(5) . .
N8 P2 C85 105.9(5) . .
O2 P2 C91 109.8(4) . .
N8 P2 C91 106.1(5) . .
C85 P2 C91 104.0(5) . .
N1 V1 N2 106.3(4) . .
N1 V1 N3 115.4(4) . .
N2 V1 N3 108.7(3) . .
N1 V1 N4 109.9(4) . .
N2 V1 N4 108.0(4) . .
N3 V1 N4 108.2(4) . .
N8 V2 N7 105.0(4) . .
N8 V2 N5 116.4(4) . .
N7 V2 N5 107.4(3) . .
N8 V2 N6 108.4(3) . .
N7 V2 N6 111.0(4) . .
N5 V2 N6 108.6(3) . .

loop_
_geom_bond_atom_site_label_1
_geom_bond_atom_site_label_2
_geom_bond_distance
_geom_bond_site_symmetry_2
C1 N4 1.377(13) .
C1 C6 1.417(14) .
C1 C2 1.416(12) .
C2 C3 1.399(13) .
C2 H2 0.9500 .
C3 C4 1.370(13) .
C3 H3 0.9500 .
C4 C5 1.364(13) .
C4 H4 0.9500 .
C5 C6 1.380(15) .
C5 H5 0.9500 .
C6 H6 0.9500 .
C7 C8 1.365(13) .
C7 C12 1.397(12) .
C7 N4 1.442(11) .
C8 C9 1.403(13) .
C8 H8 0.9500 .
C9 C10 1.378(13) .
C9 H9 0.9500 .
C10 C11 1.334(14) .
C10 H10 0.9500 .
C11 C12 1.397(13) .
C11 H11 0.9500 .
C12 H12 0.9500 .
C13 C14 1.377(13) .
C13 C18 1.404(14) .
C13 N2 1.417(11) .
C14 C15 1.379(12) .
C14 H14 0.9500 .
C15 C16 1.369(14) .
C15 H15 0.9500 .
C16 C17 1.390(13) .
C16 H16 0.9500 .
C17 C18 1.401(12) .
C17 H17 0.9500 .
C18 H18 0.9500 .
C19 C20 1.390(12) .
C19 C24 1.405(11) .
C19 N2 1.419(11) .
C20 C21 1.377(12) .
C20 H20 0.9500 .
C21 C22 1.376(12) .
C21 H21 0.9500 .
C22 C23 1.405(13) .
C22 H22 0.9500 .
C23 C24 1.396(12) .
C23 H23 0.9500 .
C24 H24 0.9500 .
C25 C26 1.363(15) .
C25 C30 1.402(13) .
C25 N3 1.443(13) .
C26 C27 1.381(14) .
C26 H26 0.9500 .
C27 C28 1.380(13) .
C27 H27 0.9500 .
C28 C29 1.372(16) .
C28 H28 0.9500 .
C29 C30 1.421(15) .
C29 H29 0.9500 .
C30 H30 0.9500 .
C31 C32 1.389(13) .
C31 C36 1.394(15) .
C31 N3 1.402(13) .
C32 C33 1.386(15) .
C32 H32 0.9500 .
C33 C34 1.401(17) .
C33 H33 0.9500 .
C34 C35 1.393(15) .
C34 H34 0.9500 .
C35 C36 1.399(16) .
C35 H35 0.9500 .
C36 H36 0.9500 .
C37 C38 1.380(14) .
C37 C42 1.381(13) .
C37 P1 1.811(10) .
C38 C39 1.401(13) .
C38 H38 0.9500 .
C39 C40 1.358(13) .
C39 H39 0.9500 .
C40 C41 1.375(16) .
C40 H40 0.9500 .
C41 C42 1.401(14) .
C41 H41 0.9500 .
C42 H42 0.9500 .
C43 C44 1.384(14) .
C43 C48 1.414(13) .
C43 P1 1.814(9) .
C44 C45 1.411(12) .
C44 H44 0.9500 .
C45 C46 1.400(15) .
C45 H45 0.9500 .
C46 C47 1.373(14) .
C46 H46 0.9500 .
C47 C48 1.385(12) .
C47 H47 0.9500 .
C48 H48 0.9500 .
C49 C50 1.394(14) .
C49 C54 1.394(12) .
C49 N5 1.440(12) .
C50 C51 1.367(13) .
C50 H50 0.9500 .
C51 C52 1.372(11) .
C51 H51 0.9500 .
C52 C53 1.373(15) .
C52 H52 0.9500 .
C53 C54 1.393(14) .
C53 H53 0.9500 .
C54 H54 0.9500 .
C55 C60 1.375(12) .
C55 C56 1.391(15) .
C55 N5 1.400(12) .
C56 C57 1.371(14) .
C56 H56 0.9500 .
C57 C58 1.371(13) .
C57 H57 0.9500 .
C58 C59 1.364(15) .
C58 H58 0.9500 .
C59 C60 1.384(14) .
C59 H59 0.9500 .
C60 H60 0.9500 .
C61 C62 1.365(13) .
C61 C66 1.389(12) .
C61 N6 1.426(11) .
C62 C63 1.395(13) .
C62 H62 0.9500 .
C63 C64 1.373(15) .
C63 H63 0.9500 .
C64 C65 1.361(16) .
C64 H64 0.9500 .
C65 C66 1.402(14) .
C65 H65 0.9500 .
C66 H66 0.9500 .
C67 C72 1.404(12) .
C67 N6 1.407(12) .
C67 C68 1.413(13) .
C68 C69 1.357(14) .
C68 H68 0.9500 .
C69 C70 1.361(12) .
C69 H69 0.9500 .
C70 C71 1.397(13) .
C70 H70 0.9500 .
C71 C72 1.367(13) .
C71 H71 0.9500 .
C72 H72 0.9500 .
C73 C74 1.381(14) .
C73 C78 1.418(13) .
C73 N7 1.424(11) .
C74 C75 1.374(12) .
C74 H74 0.9500 .
C75 C76 1.398(14) .
C75 H75 0.9500 .
C76 C77 1.368(15) .
C76 H76 0.9500 .
C77 C78 1.395(12) .
C77 H77 0.9500 .
C78 H78 0.9500 .
C79 N7 1.388(11) .
C79 C80 1.401(12) .
C79 C84 1.404(12) .
C80 C81 1.377(12) .
C80 H80 0.9500 .
C81 C82 1.390(12) .
C81 H81 0.9500 .
C82 C83 1.384(12) .
C82 H82 0.9500 .
C83 C84 1.358(12) .
C83 H83 0.9500 .
C84 H84 0.9500 .
C85 C86 1.394(12) .
C85 C90 1.399(15) .
C85 P2 1.802(11) .
C86 C87 1.369(13) .
C86 H86 0.9500 .
C87 C88 1.407(16) .
C87 H87 0.9500 .
C88 C89 1.344(15) .
C88 H88 0.9500 .
C89 C90 1.418(15) .
C89 H89 0.9500 .
C90 H90 0.9500 .
C91 C92 1.381(15) .
C91 C96 1.387(14) .
C91 P2 1.810(10) .
C92 C93 1.387(13) .
C92 H92 0.9500 .
C93 C94 1.367(16) .
C93 H93 0.9500 .
C94 C95 1.372(17) .
C94 H94 0.9500 .
C95 C96 1.398(12) .
C95 H95 0.9500 .
C96 H96 0.9500 .
C97 C98 1.418(15) .
C97 C101 1.419(15) .
C97 C102 1.520(15) .
C97 Co1 2.056(12) .
C98 C99 1.431(16) .
C98 C103 1.482(14) .
C98 Co1 2.038(12) .
C99 C100 1.386(13) .
C99 C104 1.520(14) .
C99 Co1 2.035(10) .
C100 C101 1.422(14) .
C100 C105 1.504(14) .
C100 Co1 2.045(10) .
C101 C106 1.514(13) .
C101 Co1 2.013(11) .
C102 H10A 0.9800 .
C102 H10B 0.9800 .
C102 H10C 0.9800 .
C103 H10D 0.9800 .
C103 H10E 0.9800 .
C103 H10F 0.9800 .
C104 H10G 0.9800 .
C104 H10H 0.9800 .
C104 H10I 0.9800 .
C105 H10J 0.9800 .
C105 H10K 0.9800 .
C105 H10L 0.9800 .
C106 H10M 0.9800 .
C106 H10N 0.9800 .
C106 H10O 0.9800 .
C107 C108 1.418(14) .
C107 C111 1.437(16) .
C107 C112 1.484(14) .
C107 Co1 2.038(11) .
C108 C109 1.417(16) .
C108 C113 1.530(15) .
C108 Co1 2.052(10) .
C109 C110 1.407(15) .
C109 C114 1.486(13) .
C109 Co1 2.045(12) .
C110 C111 1.404(14) .
C110 C115 1.544(15) .
C110 Co1 2.026(12) .
C111 C116 1.485(13) .
C111 Co1 2.041(11) .
C112 H11A 0.9800 .
C112 H11B 0.9800 .
C112 H11C 0.9800 .
C113 H11D 0.9800 .
C113 H11E 0.9800 .
C113 H11F 0.9800 .
C114 H11G 0.9800 .
C114 H11H 0.9800 .
C114 H11I 0.9800 .
C115 H11J 0.9800 .
C115 H11K 0.9800 .
C115 H11L 0.9800 .
C116 H11M 0.9800 .
C116 H11N 0.9800 .
C116 H11O 0.9800 .
C117 C121 1.435(13) .
C117 C118 1.475(13) .
C117 C122 1.491(13) .
C117 Co2 2.068(11) .
C118 C119 1.406(14) .
C118 C123 1.490(13) .
C118 Co2 2.042(11) .
C119 C120 1.419(13) .
C119 C124 1.509(12) .
C119 Co2 2.046(10) .
C120 C121 1.417(13) .
C120 C125 1.508(13) .
C120 Co2 2.029(10) .
C121 C126 1.481(12) .
C121 Co2 2.045(10) .
C122 H12A 0.9800 .
C122 H12B 0.9800 .
C122 H12C 0.9800 .
C123 H12D 0.9800 .
C123 H12E 0.9800 .
C123 H12F 0.9800 .
C124 H12G 0.9800 .
C124 H12H 0.9800 .
C124 H12I 0.9800 .
C125 H12J 0.9800 .
C125 H12K 0.9800 .
C125 H12L 0.9800 .
C126 H12M 0.9800 .
C126 H12N 0.9800 .
C126 H12O 0.9800 .
C127 C128 1.394(16) .
C127 C131 1.398(18) .
C127 C132 1.511(16) .
C127 Co3 2.036(11) .
C128 C129 1.394(16) .
C128 C133 1.511(17) .
C128 Co3 2.033(11) .
C129 C130 1.441(16) .
C129 C134 1.507(13) .
C129 Co3 2.046(10) .
C130 C131 1.385(16) .
C130 C135 1.489(17) .
C130 Co3 2.047(13) .
C131 C136 1.515(16) .
C131 Co3 2.018(12) .
C132 H13A 0.9800 .
C132 H13B 0.9800 .
C132 H13C 0.9800 .
C133 H13D 0.9800 .
C133 H13E 0.9800 .
C133 H13F 0.9800 .
C134 H13G 0.9800 .
C134 H13H 0.9800 .
C134 H13I 0.9800 .
C135 H13J 0.9800 .
C135 H13K 0.9800 .
C135 H13L 0.9800 .
C136 H13M 0.9800 .
C136 H13N 0.9800 .
C136 H13O 0.9800 .
Co2 C120 2.028(10) 3_766
Co2 C118 2.042(11) 3_766
Co2 C119 2.046(10) 3_766
Co2 C121 2.045(10) 3_766
Co2 C117 2.068(11) 3_766
Co3 C131 2.019(12) 3_576
Co3 C128 2.033(11) 3_576
Co3 C127 2.036(11) 3_576
Co3 C129 2.046(10) 3_576
Co3 C130 2.047(13) 3_576
N4 V1 1.947(8) .
N2 V1 1.914(8) .
N3 V1 1.931(8) .
N1 P1 1.637(9) .
N1 V1 1.708(8) .
N5 V2 1.940(8) .
N6 V2 1.963(8) .
N7 V2 1.924(8) .
N8 P2 1.626(8) .
N8 V2 1.715(8) .
O1 P1 1.486(6) .
O2 P2 1.494(6) .
